data_4342850
loop_
_publ_author_name
'Ali, Akram'
'Barman, Suman K.'
'Mukherjee, Rabindranath'

_publ_section_title
;
 Palladium(II) Complex of a Redox-Active Amidophenolate-Based O,N,S,N
 Ligand: Its Monocation and Dication and Reactivity with PPh3.
;
_journal_issue 11
_journal_name_full 'Inorganic chemistry'
_journal_page_first 5182
_journal_page_last 5194
_journal_paper_doi 10.1021/ic503103e
_journal_volume 54
_journal_year 2015
_chemical_formula_moiety 'C29 C0 H36 B2 Cl4 F8 N2 O Pd S'
_chemical_formula_sum 'C29 H36 B2 Cl4 F8 N2 O Pd S'
_chemical_formula_weight 882.48
_chemical_name_systematic
;
 ?
;
_space_group_IT_number 2
_symmetry_cell_setting triclinic
_symmetry_space_group_name_Hall '-P 1'
_symmetry_space_group_name_H-M 'P -1'
_atom_sites_solution_hydrogens geom
_atom_sites_solution_primary direct
_atom_sites_solution_secondary difmap
_audit_creation_method SHELXL-97
_cell_angle_alpha 103.5100(10)
_cell_angle_beta 101.0390(10)
_cell_angle_gamma 94.5950(10)
_cell_formula_units_Z 2
_cell_length_a 9.3607(6)
_cell_length_b 9.9356(7)
_cell_length_c 20.6551(13)
_cell_measurement_temperature 100(2)
_cell_measurement_theta_max 25.5
_cell_measurement_theta_min 2.1
_cell_volume 1817.5(2)
_computing_cell_refinement 'Bruker SMART'
_computing_data_collection 'Bruker SMART APEX'
_computing_data_reduction 'Bruker SAINT PLUS'
_computing_molecular_graphics 'Ortep-3 for Windows (Farrugia, 1997)'
_computing_publication_material 'WinGX publication routines (Farrugia, 1999)'
_computing_structure_refinement 'SHELXL-97 (Sheldrick, 1997)'
_computing_structure_solution 'SIR97(Altomare, et. al. 1999)'
_diffrn_ambient_temperature 100(2)
_diffrn_measured_fraction_theta_full 0.976
_diffrn_measured_fraction_theta_max 0.976
_diffrn_measurement_device_type 'CCD area detector'
_diffrn_measurement_method 'phi and omega scans'
_diffrn_radiation_monochromator graphite
_diffrn_radiation_source 'fine-focus sealed tube'
_diffrn_radiation_type MoK\a
_diffrn_radiation_wavelength 0.71073
_diffrn_reflns_av_R_equivalents 0.0243
_diffrn_reflns_av_sigmaI/netI 0.0517
_diffrn_reflns_limit_h_max 11
_diffrn_reflns_limit_h_min -11
_diffrn_reflns_limit_k_max 11
_diffrn_reflns_limit_k_min -12
_diffrn_reflns_limit_l_max 23
_diffrn_reflns_limit_l_min -25
_diffrn_reflns_number 9827
_diffrn_reflns_theta_full 25.50
_diffrn_reflns_theta_max 25.50
_diffrn_reflns_theta_min 2.08
_exptl_absorpt_coefficient_mu 0.931
_exptl_absorpt_correction_T_max 0.911
_exptl_absorpt_correction_T_min 0.830
_exptl_absorpt_correction_type empirical
_exptl_absorpt_process_details SADABS
_exptl_crystal_colour green
_exptl_crystal_density_diffrn 1.612
_exptl_crystal_density_method 'not measured'
_exptl_crystal_description block
_exptl_crystal_F_000 888
_exptl_crystal_size_max 0.20
_exptl_crystal_size_mid 0.20
_exptl_crystal_size_min 0.10
_refine_diff_density_max 1.611
_refine_diff_density_min -1.510
_refine_diff_density_rms 0.152
_refine_ls_extinction_method none
_refine_ls_goodness_of_fit_ref 1.067
_refine_ls_hydrogen_treatment mixed
_refine_ls_matrix_type full
_refine_ls_number_parameters 439
_refine_ls_number_reflns 6596
_refine_ls_number_restraints 0
_refine_ls_restrained_S_all 1.067
_refine_ls_R_factor_all 0.0678
_refine_ls_R_factor_gt 0.0524
_refine_ls_shift/su_max 0.001
_refine_ls_shift/su_mean 0.000
_refine_ls_structure_factor_coef Fsqd
_refine_ls_weighting_details 'calc w=1/[\s^2^(Fo^2^)+(0.0767P)^2^+7.7664P] where P=(Fo^2^+2Fc^2^)/3'
_refine_ls_weighting_scheme calc
_refine_ls_wR_factor_gt 0.1295
_refine_ls_wR_factor_ref 0.1601
_reflns_number_gt 5407
_reflns_number_total 6596
_reflns_threshold_expression >2sigma(I)
_cod_data_source_file ic503103e_si_002.cif
_cod_data_source_block 11junam
_cod_depositor_comments 'Adding full bibliography for 4342848--4342851.cif.'
_cod_original_sg_symbol_H-M p-1
_cod_original_formula_sum 'C29 C0 H36 B2 Cl4 F8 N2 O Pd S'
_cod_database_code 4342850

loop_
_symmetry_equiv_pos_as_xyz
'x, y, z'
'-x, -y, -z'

loop_
_atom_site_label
_atom_site_type_symbol
_atom_site_fract_x
_atom_site_fract_y
_atom_site_fract_z
_atom_site_U_iso_or_equiv
_atom_site_adp_type
_atom_site_occupancy
_atom_site_symmetry_multiplicity
_atom_site_calc_flag
_atom_site_refinement_flags
Pd Pd 1.01123(4) 0.27990(4) 0.28622(2) 0.01908(14) Uani 1 1 d .
S1 S 0.77740(14) 0.23599(14) 0.23158(7) 0.0207(3) Uani 1 1 d .
Cl3 Cl 0.95205(17) 0.57696(17) 0.07462(8) 0.0374(4) Uani 1 1 d .
Cl4 Cl 0.8628(2) 0.85353(19) 0.10121(11) 0.0528(5) Uani 1 1 d .
Cl2 Cl 1.2788(2) 0.08159(19) 0.42450(10) 0.0499(5) Uani 1 1 d .
Cl1 Cl 1.4757(2) -0.0732(2) 0.35047(13) 0.0643(6) Uani 1 1 d .
F3 F 1.1286(4) 0.6547(4) 0.28256(19) 0.0366(8) Uani 1 1 d .
F1 F 0.9906(5) 0.7814(4) 0.3471(2) 0.0435(10) Uani 1 1 d .
F2 F 1.0273(4) 0.5648(3) 0.35766(17) 0.0331(8) Uani 1 1 d .
F5 F 1.3890(4) 0.1506(4) 0.22529(19) 0.0421(9) Uani 1 1 d .
F4 F 0.8838(4) 0.5924(5) 0.26119(18) 0.0453(10) Uani 1 1 d .
O1 O 1.2325(4) 0.3458(4) 0.32362(18) 0.0197(8) Uani 1 1 d .
F8 F 1.4277(5) -0.0118(5) 0.1360(2) 0.0634(14) Uani 1 1 d .
N2 N 0.9577(5) 0.2270(5) 0.3682(2) 0.0203(9) Uani 1 1 d .
C2 C 1.4346(6) 0.4714(6) 0.3001(3) 0.0235(12) Uani 1 1 d .
C8 C 1.3956(6) 0.5031(6) 0.1824(3) 0.0227(11) Uani 1 1 d .
C23 C 0.8849(6) 0.0999(5) 0.3597(3) 0.0201(11) Uani 1 1 d .
C3 C 1.5256(6) 0.4943(6) 0.3730(3) 0.0266(12) Uani 1 1 d .
C18 C 0.7331(6) 0.1223(6) 0.0270(3) 0.0269(13) Uani 1 1 d .
H18 H 0.6586 0.0819 -0.0111 0.032 Uiso 1 1 calc R
C14 C 1.1940(6) 0.3823(5) 0.2107(3) 0.0196(11) Uani 1 1 d .
C1 C 1.2853(6) 0.3992(5) 0.2827(3) 0.0209(11) Uani 1 1 d .
C19 C 0.7039(6) 0.1452(6) 0.0923(3) 0.0269(12) Uani 1 1 d .
H19 H 0.6108 0.1186 0.0983 0.032 Uiso 1 1 calc R
C7 C 1.4840(6) 0.5123(6) 0.2505(3) 0.0209(11) Uani 1 1 d .
H7 H 1.5823 0.5497 0.2598 0.025 Uiso 1 1 calc R
C9 C 1.4696(6) 0.5662(6) 0.1353(3) 0.0265(12) Uani 1 1 d .
C25 C 0.8975(6) 0.1476(7) 0.4798(3) 0.0294(13) Uani 1 1 d .
H25 H 0.8763 0.1206 0.5174 0.035 Uiso 1 1 calc R
C20 C 0.8163(6) 0.2081(6) 0.1477(3) 0.0235(12) Uani 1 1 d .
C13 C 1.2550(6) 0.4398(6) 0.1645(3) 0.0223(11) Uani 1 1 d .
H13 H 1.1986 0.4345 0.1215 0.027 Uiso 1 1 calc R
C24 C 0.8552(7) 0.0587(6) 0.4158(3) 0.0286(13) Uani 1 1 d .
H24 H 0.8063 -0.0299 0.4101 0.034 Uiso 1 1 calc R
N1 N 1.0644(5) 0.3105(5) 0.2021(2) 0.0205(9) Uani 1 1 d .
C4 C 1.5555(7) 0.3542(7) 0.3877(3) 0.0308(14) Uani 1 1 d .
H4A H 1.4643 0.3003 0.3859 0.046 Uiso 1 1 calc R
H4B H 1.6174 0.3701 0.4323 0.046 Uiso 1 1 calc R
H4C H 1.6036 0.3042 0.3543 0.046 Uiso 1 1 calc R
C10 C 1.5838(7) 0.4733(7) 0.1143(3) 0.0329(14) Uani 1 1 d .
H10A H 1.6536 0.4692 0.1542 0.049 Uiso 1 1 calc R
H10B H 1.6337 0.5113 0.0848 0.049 Uiso 1 1 calc R
H10C H 1.5359 0.3809 0.0907 0.049 Uiso 1 1 calc R
C5 C 1.4437(7) 0.5763(7) 0.4240(3) 0.0303(13) Uani 1 1 d .
H5A H 1.4202 0.6604 0.4114 0.045 Uiso 1 1 calc R
H5B H 1.5049 0.5996 0.4690 0.045 Uiso 1 1 calc R
H5C H 1.3548 0.5200 0.4232 0.045 Uiso 1 1 calc R
C15 C 0.9582(6) 0.2516(5) 0.1409(3) 0.0199(11) Uani 1 1 d .
C6 C 1.6734(7) 0.5816(8) 0.3810(3) 0.0407(17) Uani 1 1 d .
H6A H 1.7289 0.5310 0.3512 0.061 Uiso 1 1 calc R
H6B H 1.7270 0.6005 0.4274 0.061 Uiso 1 1 calc R
H6C H 1.6568 0.6681 0.3695 0.061 Uiso 1 1 calc R
C16 C 0.9846(6) 0.2241(5) 0.0750(3) 0.0211(11) Uani 1 1 d .
H16 H 1.0778 0.2491 0.0687 0.025 Uiso 1 1 calc R
C17 C 0.8733(7) 0.1601(6) 0.0192(3) 0.0265(12) Uani 1 1 d .
H17 H 0.8929 0.1422 -0.0243 0.032 Uiso 1 1 calc R
C26 C 0.9719(7) 0.2776(6) 0.4873(3) 0.0288(13) Uani 1 1 d .
H26 H 1.0008 0.3397 0.5302 0.035 Uiso 1 1 calc R
C22 C 0.8382(6) 0.0092(6) 0.2879(3) 0.0253(12) Uani 1 1 d .
H22A H 0.8016 -0.0838 0.2896 0.030 Uiso 1 1 calc R
H22B H 0.9237 0.0017 0.2678 0.030 Uiso 1 1 calc R
C28 C 0.9582(7) 0.7331(7) 0.1381(3) 0.0334(14) Uani 1 1 d .
H28A H 1.0595 0.7732 0.1581 0.040 Uiso 1 1 calc R
H28B H 0.9134 0.7129 0.1740 0.040 Uiso 1 1 calc R
F7 F 1.2398(10) -0.0475(11) 0.1795(4) 0.190(6) Uani 1 1 d .
F6 F 1.2504(10) 0.1088(8) 0.1200(3) 0.157(4) Uani 1 1 d .
C11 C 1.5473(7) 0.7149(6) 0.1728(3) 0.0327(14) Uani 1 1 d .
H11A H 1.4790 0.7694 0.1926 0.049 Uiso 1 1 calc R
H11B H 1.5829 0.7581 0.1410 0.049 Uiso 1 1 calc R
H11C H 1.6282 0.7096 0.2081 0.049 Uiso 1 1 calc R
C27 C 1.0029(7) 0.3144(6) 0.4315(3) 0.0246(12) Uani 1 1 d .
H27 H 1.0561 0.4010 0.4369 0.029 Uiso 1 1 calc R
C12 C 1.3599(7) 0.5760(8) 0.0713(3) 0.0368(15) Uani 1 1 d .
H12A H 1.3163 0.4838 0.0451 0.055 Uiso 1 1 calc R
H12B H 1.4104 0.6208 0.0441 0.055 Uiso 1 1 calc R
H12C H 1.2845 0.6294 0.0847 0.055 Uiso 1 1 calc R
C21 C 0.7195(6) 0.0623(6) 0.2414(3) 0.0266(12) Uani 1 1 d .
H21A H 0.6320 0.0657 0.2601 0.032 Uiso 1 1 calc R
H21B H 0.6941 -0.0033 0.1968 0.032 Uiso 1 1 calc R
B1 B 1.0047(8) 0.6501(7) 0.3119(3) 0.0269(14) Uani 1 1 d .
C29 C 1.3019(8) -0.0153(8) 0.3439(4) 0.0453(17) Uani 1 1 d .
H29A H 1.2263 -0.0952 0.3264 0.054 Uiso 1 1 calc R
H29B H 1.2910 0.0428 0.3120 0.054 Uiso 1 1 calc R
B2 B 1.3246(8) 0.0518(8) 0.1650(4) 0.0368(17) Uani 1 1 d .

loop_
_atom_site_aniso_label
_atom_site_aniso_U_11
_atom_site_aniso_U_22
_atom_site_aniso_U_33
_atom_site_aniso_U_23
_atom_site_aniso_U_13
_atom_site_aniso_U_12
Pd 0.0186(2) 0.0228(2) 0.0152(2) 0.00427(16) 0.00396(16) -0.00009(16)
S1 0.0181(7) 0.0252(7) 0.0181(6) 0.0047(5) 0.0043(5) 0.0008(5)
Cl3 0.0297(8) 0.0352(8) 0.0418(9) 0.0006(7) 0.0048(7) 0.0072(6)
Cl4 0.0613(12) 0.0437(10) 0.0791(14) 0.0346(10) 0.0458(11) 0.0264(9)
Cl2 0.0556(11) 0.0455(10) 0.0574(11) 0.0184(9) 0.0276(9) 0.0060(8)
Cl1 0.0522(12) 0.0741(14) 0.0908(16) 0.0430(13) 0.0392(12) 0.0271(11)
F3 0.0305(19) 0.039(2) 0.041(2) 0.0059(16) 0.0169(16) -0.0026(16)
F1 0.063(3) 0.031(2) 0.044(2) 0.0122(17) 0.023(2) 0.0190(18)
F2 0.051(2) 0.0277(18) 0.0228(17) 0.0089(14) 0.0096(16) 0.0066(16)
F5 0.040(2) 0.040(2) 0.036(2) -0.0029(17) -0.0037(17) 0.0085(17)
F4 0.038(2) 0.066(3) 0.0271(19) 0.0172(18) -0.0016(16) -0.0133(19)
O1 0.0177(19) 0.0233(19) 0.0183(18) 0.0037(15) 0.0088(15) -0.0036(15)
F8 0.057(3) 0.080(3) 0.038(2) -0.008(2) -0.009(2) 0.036(3)
N2 0.015(2) 0.028(2) 0.017(2) 0.0054(19) 0.0016(17) 0.0035(18)
C2 0.020(3) 0.036(3) 0.015(3) 0.008(2) 0.004(2) 0.002(2)
C8 0.023(3) 0.026(3) 0.017(3) 0.002(2) 0.003(2) 0.005(2)
C23 0.016(3) 0.018(3) 0.025(3) 0.009(2) 0.000(2) -0.002(2)
C3 0.021(3) 0.038(3) 0.015(3) 0.004(2) -0.001(2) -0.004(2)
C18 0.028(3) 0.028(3) 0.018(3) 0.003(2) -0.005(2) -0.004(2)
C14 0.022(3) 0.019(3) 0.016(3) 0.003(2) 0.001(2) 0.005(2)
C1 0.022(3) 0.020(3) 0.018(3) 0.002(2) 0.002(2) 0.005(2)
C19 0.021(3) 0.028(3) 0.028(3) 0.006(2) 0.004(2) -0.004(2)
C7 0.021(3) 0.022(3) 0.019(3) 0.005(2) 0.003(2) 0.000(2)
C9 0.027(3) 0.035(3) 0.018(3) 0.009(2) 0.005(2) -0.001(2)
C25 0.025(3) 0.044(4) 0.019(3) 0.012(3) 0.005(2) -0.003(3)
C20 0.023(3) 0.027(3) 0.017(3) 0.003(2) 0.001(2) 0.004(2)
C13 0.027(3) 0.023(3) 0.015(3) 0.005(2) 0.000(2) 0.004(2)
C24 0.035(3) 0.027(3) 0.024(3) 0.010(2) 0.005(2) -0.005(3)
N1 0.026(3) 0.020(2) 0.015(2) 0.0026(18) 0.0066(18) 0.0026(19)
C4 0.029(3) 0.047(4) 0.016(3) 0.009(3) 0.003(2) 0.006(3)
C10 0.035(3) 0.042(4) 0.026(3) 0.010(3) 0.016(3) 0.007(3)
C5 0.033(3) 0.038(3) 0.018(3) 0.006(2) 0.003(2) 0.000(3)
C15 0.020(3) 0.018(3) 0.020(3) 0.005(2) 0.003(2) 0.000(2)
C6 0.025(3) 0.070(5) 0.021(3) 0.015(3) -0.003(2) -0.018(3)
C16 0.020(3) 0.018(3) 0.027(3) 0.008(2) 0.005(2) 0.004(2)
C17 0.039(3) 0.023(3) 0.017(3) 0.004(2) 0.007(2) 0.001(2)
C26 0.034(3) 0.031(3) 0.018(3) 0.001(2) 0.005(2) 0.000(3)
C22 0.028(3) 0.025(3) 0.023(3) 0.011(2) 0.002(2) -0.003(2)
C28 0.032(3) 0.036(3) 0.033(3) 0.009(3) 0.009(3) 0.005(3)
F7 0.173(8) 0.237(10) 0.097(5) -0.055(6) 0.076(5) -0.164(8)
F6 0.225(9) 0.132(6) 0.057(4) -0.043(4) -0.072(5) 0.141(6)
C11 0.037(4) 0.031(3) 0.034(3) 0.015(3) 0.010(3) -0.002(3)
C27 0.038(3) 0.019(3) 0.018(3) 0.004(2) 0.010(2) 0.000(2)
C12 0.031(3) 0.056(4) 0.028(3) 0.025(3) 0.002(3) 0.002(3)
C21 0.027(3) 0.028(3) 0.020(3) 0.003(2) -0.002(2) -0.005(2)
B1 0.036(4) 0.027(3) 0.018(3) 0.005(3) 0.009(3) -0.002(3)
C29 0.040(4) 0.044(4) 0.054(5) 0.013(3) 0.017(3) 0.000(3)
B2 0.030(4) 0.040(4) 0.028(4) -0.010(3) 0.003(3) 0.003(3)

loop_
_atom_type_symbol
_atom_type_description
_atom_type_scat_dispersion_real
_atom_type_scat_dispersion_imag
_atom_type_scat_source
C C 0.0033 0.0016 'International Tables Vol C Tables 4.2.6.8 and 6.1.1.4'
H H 0.0000 0.0000 'International Tables Vol C Tables 4.2.6.8 and 6.1.1.4'
C C 0.0033 0.0016 'International Tables Vol C Tables 4.2.6.8 and 6.1.1.4'
N N 0.0061 0.0033 'International Tables Vol C Tables 4.2.6.8 and 6.1.1.4'
O O 0.0106 0.0060 'International Tables Vol C Tables 4.2.6.8 and 6.1.1.4'
F F 0.0171 0.0103 'International Tables Vol C Tables 4.2.6.8 and 6.1.1.4'
Cl Cl 0.1484 0.1585 'International Tables Vol C Tables 4.2.6.8 and 6.1.1.4'
Pd Pd -0.9988 1.0072 'International Tables Vol C Tables 4.2.6.8 and 6.1.1.4'
S S 0.1246 0.1234 'International Tables Vol C Tables 4.2.6.8 and 6.1.1.4'
B B 0.0013 0.0007 'International Tables Vol C Tables 4.2.6.8 and 6.1.1.4'

loop_
_geom_angle_atom_site_label_1
_geom_angle_atom_site_label_2
_geom_angle_atom_site_label_3
_geom_angle
N1 Pd N2 173.96(18)
N1 Pd O1 81.00(16)
N2 Pd O1 99.99(15)
N1 Pd S1 88.79(14)
N2 Pd S1 90.74(13)
O1 Pd S1 168.36(10)
C20 S1 C21 106.0(3)
C20 S1 Pd 94.96(19)
C21 S1 Pd 103.09(19)
C1 O1 Pd 110.4(3)
C23 N2 C27 120.2(5)
C23 N2 Pd 118.9(4)
C27 N2 Pd 120.8(4)
C7 C2 C1 116.9(5)
C7 C2 C3 124.1(5)
C1 C2 C3 119.0(5)
C13 C8 C7 119.8(5)
C13 C8 C9 123.5(5)
C7 C8 C9 116.8(5)
N2 C23 C24 119.7(5)
N2 C23 C22 117.1(5)
C24 C23 C22 123.3(5)
C4 C3 C6 108.2(5)
C4 C3 C2 110.3(5)
C6 C3 C2 109.9(5)
C4 C3 C5 111.4(5)
C6 C3 C5 107.7(5)
C2 C3 C5 109.3(5)
C17 C18 C19 119.9(5)
N1 C14 C13 129.6(5)
N1 C14 C1 111.2(4)
C13 C14 C1 119.2(5)
O1 C1 C2 122.1(5)
O1 C1 C14 119.4(5)
C2 C1 C14 118.4(5)
C20 C19 C18 118.5(5)
C2 C7 C8 125.1(5)
C8 C9 C10 107.4(5)
C8 C9 C12 112.2(5)
C10 C9 C12 109.6(5)
C8 C9 C11 110.4(5)
C10 C9 C11 109.2(5)
C12 C9 C11 108.0(5)
C24 C25 C26 118.9(5)
C19 C20 C15 122.6(5)
C19 C20 S1 118.1(4)
C15 C20 S1 119.3(4)
C8 C13 C14 120.2(5)
C25 C24 C23 120.5(5)
C14 N1 C15 129.0(4)
C14 N1 Pd 115.4(4)
C15 N1 Pd 115.6(3)
C16 C15 C20 117.3(5)
C16 C15 N1 125.8(5)
C20 C15 N1 116.7(5)
C17 C16 C15 120.6(5)
C16 C17 C18 120.9(5)
C27 C26 C25 119.5(5)
C23 C22 C21 114.5(5)
Cl3 C28 Cl4 109.6(3)
N2 C27 C26 121.2(5)
C22 C21 S1 113.0(4)
F4 B1 F1 112.0(6)
F4 B1 F2 109.5(5)
F1 B1 F2 109.0(5)
F4 B1 F3 108.7(5)
F1 B1 F3 109.9(5)
F2 B1 F3 107.6(5)
Cl1 C29 Cl2 111.3(4)
F6 B2 F7 112.0(9)
F6 B2 F8 106.9(7)
F7 B2 F8 106.9(8)
F6 B2 F5 111.6(6)
F7 B2 F5 108.5(6)
F8 B2 F5 110.9(6)

loop_
_geom_bond_atom_site_label_1
_geom_bond_atom_site_label_2
_geom_bond_distance
Pd N1 1.978(4)
Pd N2 2.022(4)
Pd O1 2.062(4)
Pd S1 2.2195(14)
S1 C20 1.801(6)
S1 C21 1.835(6)
Cl3 C28 1.771(6)
Cl4 C28 1.775(6)
Cl2 C29 1.780(8)
Cl1 C29 1.760(7)
F3 B1 1.410(7)
F1 B1 1.367(8)
F2 B1 1.409(7)
F5 B2 1.387(8)
F4 B1 1.366(8)
O1 C1 1.252(6)
F8 B2 1.353(8)
N2 C23 1.343(7)
N2 C27 1.358(7)
C2 C7 1.332(7)
C2 C1 1.457(8)
C2 C3 1.536(7)
C8 C13 1.355(8)
C8 C7 1.469(7)
C8 C9 1.513(8)
C23 C24 1.383(8)
C23 C22 1.505(8)
C3 C4 1.528(9)
C3 C6 1.532(8)
C3 C5 1.539(8)
C18 C17 1.386(8)
C18 C19 1.397(8)
C14 N1 1.316(7)
C14 C13 1.406(7)
C14 C1 1.531(7)
C19 C20 1.381(8)
C9 C10 1.527(8)
C9 C12 1.539(8)
C9 C11 1.546(8)
C25 C24 1.372(8)
C25 C26 1.377(8)
C20 C15 1.406(8)
N1 C15 1.417(7)
C15 C16 1.398(7)
C16 C17 1.382(8)
C26 C27 1.361(8)
C22 C21 1.536(8)
F7 B2 1.341(11)
F6 B2 1.315(10)
